data_4516078
loop_
_publ_author_name
'Yunusova, Sevilya N.'
'Bolotin, Dmitrii S.'
'Suslonov, Vitalii V.'
'Vovk, Mikhail A.'
'Tolstoy, Peter M.'
'Kukushkin, Vadim Yu'

_publ_section_title
;
 3-Dialkylamino-1,2,4-triazoles via Zn<sup>II</sup>-Catalyzed Acyl
 Hydrazide-Dialkylcyanamide Coupling.
;
_journal_issue 7
_journal_name_full 'ACS omega'
_journal_page_first 7224
_journal_page_last 7234
_journal_paper_doi 10.1021/acsomega.8b01047
_journal_volume 3
_journal_year 2018
_chemical_formula_moiety 'C10 H12 N4'
_chemical_formula_sum 'C10 H12 N4'
_chemical_formula_weight 188.24
_space_group_crystal_system triclinic
_space_group_IT_number 2
_space_group_name_Hall '-P 1'
_space_group_name_H-M_alt 'P -1'
_atom_sites_solution_hydrogens geom
_atom_sites_solution_primary dual
_audit_creation_date 2018-02-06
_audit_creation_method
;
Olex2 1.2
(compiled 2017.08.10 svn.r3458 for OlexSys, GUI svn.r5381)
;
_cell_angle_alpha 100.240(5)
_cell_angle_beta 103.121(5)
_cell_angle_gamma 103.246(6)
_cell_formula_units_Z 4
_cell_length_a 8.4665(6)
_cell_length_b 10.3120(7)
_cell_length_c 11.9037(6)
_cell_measurement_reflns_used 2641
_cell_measurement_temperature 100(2)
_cell_measurement_theta_max 71.7290
_cell_measurement_theta_min 3.8800
_cell_volume 955.83(12)
_computing_cell_refinement 'CrysAlisPro 1.171.39.35a (Rigaku OD, 2017)'
_computing_data_collection 'CrysAlisPro 1.171.39.35a (Rigaku OD, 2017)'
_computing_data_reduction 'CrysAlisPro 1.171.39.35a (Rigaku OD, 2017)'
_computing_molecular_graphics 'Olex2 (Dolomanov et al., 2009)'
_computing_publication_material 'Olex2 (Dolomanov et al., 2009)'
_computing_structure_refinement 'ShelXL (Sheldrick, 2015)'
_computing_structure_solution 'ShelXT (Sheldrick, 2015)'
_diffrn_ambient_temperature 100(2)
_diffrn_detector 'CCD plate'
_diffrn_detector_type HyPix3000
_diffrn_measured_fraction_theta_full 0.997
_diffrn_measured_fraction_theta_max 0.996
_diffrn_measurement_details
;
List of Runs (angles in degrees, time in seconds):

  # Type    Start    End  Width  t~exp~   \w     \q     \k     \f   Frames
--------------------------------------------------------------------------
  1  \w    -93.00 -33.00   0.50    5.64    --  -41.22 -23.00 -88.00  120
  2  \w    -20.00  16.00   0.50    5.64    --  -41.22  23.00  77.00   72
  3  \w     34.00  60.00   0.50    5.64    --   41.22  23.00  77.00   52
  4  \w     79.00 109.00   0.50   14.00    --  101.00 -23.00 -88.00   60
  5  \w     95.00 122.00   0.50   14.00    --  101.00  23.00  77.00   54
  6  \w     39.00  73.00   0.50   14.00    --  101.00 -23.00 -88.00   68
  7  \w   -103.00 -74.00   0.50    5.64    --  -41.22 -54.00 -30.00   58
  8  \w    -73.00 -28.00   0.50    5.64    --  -41.22 104.00  30.00   90
  9  \w    -36.00  13.00   0.50    5.64    --  -41.22  65.00  90.00   98
 10  \w    -48.00 -13.00   0.50    5.64    --  -41.22 138.00  90.00   70
 11  \w    -44.00  19.00   0.50    5.64    --  -41.22  32.00-120.00  126
 12  \w    -99.00 -54.00   0.50    5.64    --  -41.22 -54.00 -90.00   90
 13  \w    -80.00 -52.00   0.50    5.64    --  -41.22 138.00  90.00   56
 14  \w    -63.00 -31.00   0.50    5.64    --  -41.22 -54.00 -30.00   64
 15  \w    -10.00  15.00   0.50    5.64    --  -41.22 104.00  30.00   50
 16  \w     30.00  61.00   0.50    5.64    --   41.22  43.00 150.00   62
 17  \w     25.00  65.00   0.50    5.64    --   41.22 -77.00-120.00   80
 18  \w    -16.00  10.00   0.50    5.64    --   41.22-104.00-120.00   52
 19  \w     23.00  48.00   0.50    5.64    --   41.22 -43.00  60.00   50
 20  \w      5.00  46.00   0.50    5.64    --   41.22 -23.00 -88.00   82
 21  \w     72.00 101.00   0.50    5.64    --   41.22  23.00  77.00   58
 22  \w     24.00  72.00   0.50    5.64    --   41.22-104.00-120.00   96
 23  \w    -16.00   9.00   0.50    5.64    --   41.22 -77.00-120.00   50
 24  \w      6.00  65.00   0.50    5.64    --   41.22 -77.00 -30.00  118
 25  \w     38.00 122.00   0.50   14.00    --  101.00-133.00 -60.00  168
 26  \w     95.00 120.00   0.50   14.00    --  101.00  42.00-180.00   50
 27  \w     41.00 109.00   0.50   14.00    --  101.00 -25.00  30.00  136
 28  \w     70.00  96.00   0.50   14.00    --  101.00-111.00-120.00   52
 29  \w     88.00 115.00   0.50   14.00    --  101.00-111.00  90.00   54
 30  \w     93.00 138.00   0.50   14.00    --  101.00  33.00 -90.00   90
 31  \w     53.00  79.00   0.50   14.00    --  101.00-111.00 150.00   52
 32  \w     55.00 114.00   0.50   14.00    --  101.00-111.00 -30.00  118
 33  \w     53.00 101.00   0.50   14.00    --  101.00 -68.00  90.00   96
 34  \w     49.00  80.00   0.50   14.00    --  101.00 -33.00 120.00   62
 35  \w    125.00 155.00   0.50   14.00    --  101.00  42.00-180.00   60
 36  \w     36.00  81.00   0.50   14.00    --  101.00 -93.00 150.00   90
 37  \w     38.00 116.00   0.50   14.00    --  101.00 -50.00 120.00  156
 38  \w     90.00 115.00   0.50   14.00    --  101.00-111.00 120.00   50
 39  \w    121.00 157.00   0.50   14.00    --  101.00   8.00   0.00   72
 40  \w     46.00  76.00   0.50   14.00    --  101.00-111.00 120.00   60
 41  \w     62.00 127.00   0.50   14.00    --  101.00 -87.00   0.00  130
 42  \w     72.00 106.00   0.50   14.00    --  101.00   8.00   0.00   68
 43  \w     58.00 109.00   0.50   14.00    --  101.00 -93.00 -30.00  102
 44  \w     71.00 119.00   0.50   14.00    --  101.00 -87.00 120.00   96
 45  \w     36.00  62.00   0.50   14.00    --  101.00 -87.00 120.00   52
 46  \w    101.00 142.00   0.50   14.00    --  101.00  25.00 150.00   82
 47  \w     88.00 148.00   0.50   14.00    --  101.00  42.00  90.00  120
 48  \w     83.00 109.00   0.50   14.00    --  101.00-133.00 -30.00   52
 49  \w     92.00 156.00   0.50   14.00    --  101.00  33.00-120.00  128
 50  \w     38.00 109.00   0.50   14.00    --  101.00 -33.00-150.00  142
 51  \w    107.00 133.00   0.50   14.00    --  101.00 111.00 -60.00   52
 52  \w    132.00 157.00   0.50   14.00    --  101.00  33.00-150.00   50
 53  \w     64.00  90.00   0.50   14.00    --  101.00 -42.00-180.00   52
 54  \w     54.00  80.00   0.50   14.00    --  101.00-111.00  90.00   52
 55  \w     38.00 112.00   0.50   14.00    --  101.00 -42.00 -60.00  148
 56  \w     92.00 117.00   0.50   14.00    --  101.00  42.00  60.00   50
 57  \w     83.00 120.00   0.50   14.00    --  101.00 -68.00-120.00   74
 58  \w     56.00 118.00   0.50   14.00    --  101.00 -59.00 -30.00  124
 59  \w     46.00 116.00   0.50   14.00    --  101.00 -59.00-150.00  140
;
_diffrn_measurement_device 'four-circle diffractometer'
_diffrn_measurement_device_type 'SuperNova, Single source at offset/far, HyPix3000'
_diffrn_measurement_method '\w scans'
_diffrn_orient_matrix_type 'CrysAlisPro convention (1999,Acta A55,543-557)'
_diffrn_orient_matrix_UB_11 -0.1528993000
_diffrn_orient_matrix_UB_12 0.0542360000
_diffrn_orient_matrix_UB_13 -0.0416416000
_diffrn_orient_matrix_UB_21 -0.1199650000
_diffrn_orient_matrix_UB_22 -0.1353785000
_diffrn_orient_matrix_UB_23 0.0035782000
_diffrn_orient_matrix_UB_31 0.0116214000
_diffrn_orient_matrix_UB_32 0.0612932000
_diffrn_orient_matrix_UB_33 0.1304401000
_diffrn_radiation_monochromator mirror
_diffrn_radiation_probe x-ray
_diffrn_radiation_type CuK\a
_diffrn_radiation_wavelength 1.54184
_diffrn_reflns_av_R_equivalents 0.0503
_diffrn_reflns_av_unetI/netI 0.0682
_diffrn_reflns_Laue_measured_fraction_full 0.997
_diffrn_reflns_Laue_measured_fraction_max 0.996
_diffrn_reflns_limit_h_max 10
_diffrn_reflns_limit_h_min -10
_diffrn_reflns_limit_k_max 12
_diffrn_reflns_limit_k_min -12
_diffrn_reflns_limit_l_max 14
_diffrn_reflns_limit_l_min -10
_diffrn_reflns_number 8855
_diffrn_reflns_point_group_measured_fraction_full 0.997
_diffrn_reflns_point_group_measured_fraction_max 0.996
_diffrn_reflns_theta_full 67.684
_diffrn_reflns_theta_max 69.989
_diffrn_reflns_theta_min 3.930
_diffrn_source 'micro-focus sealed X-ray tube'
_diffrn_source_type 'SuperNova (Cu) X-ray Source'
_exptl_absorpt_coefficient_mu 0.669
_exptl_absorpt_correction_T_max 1.00000
_exptl_absorpt_correction_T_min 0.41045
_exptl_absorpt_correction_type multi-scan
_exptl_absorpt_process_details
;
CrysAlisPro 1.171.39.35a (Rigaku Oxford Diffraction, 2017)
Empirical absorption correction using spherical harmonics,
 implemented in SCALE3 ABSPACK scaling algorithm.
;
_exptl_crystal_colour 'clear colourless'
_exptl_crystal_colour_lustre clear
_exptl_crystal_colour_primary colourless
_exptl_crystal_density_diffrn 1.308
_exptl_crystal_description plate
_exptl_crystal_F_000 400
_exptl_crystal_size_max 0.1
_exptl_crystal_size_mid 0.1
_exptl_crystal_size_min 0.08
_refine_diff_density_max 0.244
_refine_diff_density_min -0.362
_refine_diff_density_rms 0.066
_refine_ls_extinction_method none
_refine_ls_goodness_of_fit_ref 1.033
_refine_ls_hydrogen_treatment constr
_refine_ls_matrix_type full
_refine_ls_number_parameters 257
_refine_ls_number_reflns 3618
_refine_ls_number_restraints 0
_refine_ls_restrained_S_all 1.033
_refine_ls_R_factor_all 0.0865
_refine_ls_R_factor_gt 0.0675
_refine_ls_shift/su_max 0.000
_refine_ls_shift/su_mean 0.000
_refine_ls_structure_factor_coef Fsqd
_refine_ls_weighting_details 'w=1/[\s^2^(Fo^2^)+(0.0951P)^2^+0.2828P] where P=(Fo^2^+2Fc^2^)/3'
_refine_ls_weighting_scheme calc
_refine_ls_wR_factor_gt 0.1599
_refine_ls_wR_factor_ref 0.1709
_reflns_Friedel_coverage 0.000
_reflns_number_gt 2882
_reflns_number_total 3618
_reflns_threshold_expression 'I > 2\s(I)'
_cod_data_source_file ao8b01047_si_002.cif
_cod_data_source_block 4_triclinic
_cod_original_cell_volume 955.83(11)
_cod_database_code 4516078
_shelx_shelxl_version_number 2014/7
_chemical_oxdiff_formula 'Zn Cl2 N8 C20'
_shelx_space_group_comment
;
The symmetry employed for this shelxl refinement is uniquely defined
by the following loop, which should always be used as a source of
symmetry information in preference to the above space-group names.
They are only intended as comments.
;
_shelx_estimated_absorpt_t_max 0.948
_shelx_estimated_absorpt_t_min 0.936
_reflns_odcompleteness_completeness 98.89
_reflns_odcompleteness_iscentric 1
_reflns_odcompleteness_theta 71.98
_olex2_refinement_description
;
1. Fixed Uiso
 At 1.2 times of:
  All C(H) groups, All N(H) groups
 At 1.5 times of:
  All C(H,H,H) groups
2.a Aromatic/amide H refined with riding coordinates:
 N1(H1), N1A(H1A), C10A(H10A), C6A(H6A), C9A(H9A), C7A(H7A), C8A(H8A), C8(H8),
 C9(H9), C10(H10), C6(H6), C7(H7)
2.b Idealised Me refined as rotating group:
 C4A(H4AA,H4AB,H4AC), C4(H4A,H4B,H4C), C5A(H5AA,H5AB,H5AC), C5(H5A,H5B,H5C)
;
_olex2_submission_special_instructions 'No special instructions were received'
_oxdiff_exptl_absorpt_empirical_details
;
Empirical correction (ABSPACK) includes:
- Absorption correction using spherical harmonics
- Frame scaling
;
_oxdiff_exptl_absorpt_empirical_full_max 2.048
_oxdiff_exptl_absorpt_empirical_full_min 0.195

loop_
_space_group_symop_operation_xyz
'x, y, z'
'-x, -y, -z'

loop_
_atom_site_label
_atom_site_type_symbol
_atom_site_fract_x
_atom_site_fract_y
_atom_site_fract_z
_atom_site_U_iso_or_equiv
_atom_site_adp_type
_atom_site_occupancy
_atom_site_site_symmetry_order
_atom_site_calc_flag
_atom_site_refinement_flags_posn
N3 N 0.7586(2) 0.51858(18) 0.44614(16) 0.0269(4) Uani 1 1 d .
N3A N 0.5737(2) 0.71758(19) 0.09187(16) 0.0269(4) Uani 1 1 d .
N2A N 0.4972(2) 0.67516(18) 0.25526(16) 0.0274(4) Uani 1 1 d .
N1 N 0.6865(2) 0.43362(19) 0.59020(17) 0.0290(4) Uani 1 1 d .
H1 H 0.6335 0.3777 0.6262 0.035 Uiso 1 1 calc R
N2 N 0.8118(2) 0.55356(19) 0.64717(17) 0.0284(4) Uani 1 1 d .
N1A N 0.6258(2) 0.61980(19) 0.24156(16) 0.0275(4) Uani 1 1 d .
H1A H 0.6720 0.5736 0.2886 0.033 Uiso 1 1 calc R
N4A N 0.7998(3) 0.6132(2) 0.10904(17) 0.0311(5) Uani 1 1 d .
N4 N 0.5455(3) 0.3025(2) 0.39352(18) 0.0374(5) Uani 1 1 d .
C3 C 0.6564(3) 0.4138(2) 0.4717(2) 0.0273(5) Uani 1 1 d .
C1A C 0.4713(3) 0.7326(2) 0.16390(19) 0.0261(5) Uani 1 1 d .
C2A C 0.3477(3) 0.8114(2) 0.14538(19) 0.0268(5) Uani 1 1 d .
C10A C 0.2326(3) 0.8142(2) 0.2129(2) 0.0301(5) Uani 1 1 d .
H10A H 0.2276 0.7584 0.2682 0.036 Uiso 1 1 calc R
C2 C 0.9855(3) 0.7279(2) 0.5790(2) 0.0262(5) Uani 1 1 d .
C6A C 0.3501(3) 0.8922(2) 0.0623(2) 0.0286(5) Uani 1 1 d .
H6A H 0.4241 0.8886 0.0133 0.034 Uiso 1 1 calc R
C3A C 0.6711(3) 0.6472(2) 0.1438(2) 0.0282(5) Uani 1 1 d .
C1 C 0.8513(3) 0.5994(2) 0.55778(19) 0.0257(5) Uani 1 1 d .
C9A C 0.1264(3) 0.8971(3) 0.1997(2) 0.0334(5) Uani 1 1 d .
H9A H 0.0474 0.8970 0.2450 0.040 Uiso 1 1 calc R
C7A C 0.2458(3) 0.9765(3) 0.0515(2) 0.0329(5) Uani 1 1 d .
H7A H 0.2503 1.0324 -0.0037 0.039 Uiso 1 1 calc R
C8A C 0.1341(3) 0.9808(3) 0.1205(2) 0.0329(5) Uani 1 1 d .
H8A H 0.0637 1.0404 0.1135 0.040 Uiso 1 1 calc R
C8 C 1.2359(3) 0.9748(2) 0.6237(2) 0.0364(6) Uani 1 1 d .
H8 H 1.3195 1.0598 0.6389 0.044 Uiso 1 1 calc R
C4A C 0.8678(3) 0.5083(3) 0.1530(2) 0.0355(6) Uani 1 1 d .
H4AA H 0.8700 0.5172 0.2367 0.053 Uiso 1 1 calc GR
H4AB H 0.9828 0.5200 0.1455 0.053 Uiso 1 1 calc GR
H4AC H 0.7962 0.4171 0.1062 0.053 Uiso 1 1 calc GR
C9 C 1.1975(3) 0.9237(3) 0.7167(2) 0.0390(6) Uani 1 1 d .
H9 H 1.2568 0.9726 0.7963 0.047 Uiso 1 1 calc R
C10 C 1.0727(3) 0.8014(3) 0.6944(2) 0.0358(6) Uani 1 1 d .
H10 H 1.0466 0.7674 0.7592 0.043 Uiso 1 1 calc R
C4 C 0.4414(3) 0.1994(3) 0.4355(2) 0.0393(6) Uani 1 1 d .
H4A H 0.5127 0.1761 0.5017 0.059 Uiso 1 1 calc GR
H4B H 0.3858 0.1168 0.3706 0.059 Uiso 1 1 calc GR
H4C H 0.3556 0.2358 0.4625 0.059 Uiso 1 1 calc GR
C5A C 0.8149(3) 0.6284(3) -0.0081(2) 0.0355(6) Uani 1 1 d .
H5AA H 0.7454 0.5447 -0.0684 0.053 Uiso 1 1 calc GR
H5AB H 0.9333 0.6437 -0.0086 0.053 Uiso 1 1 calc GR
H5AC H 0.7759 0.7069 -0.0260 0.053 Uiso 1 1 calc GR
C5 C 0.5118(4) 0.2908(3) 0.2671(2) 0.0390(6) Uani 1 1 d .
H5A H 0.4256 0.3367 0.2415 0.059 Uiso 1 1 calc GR
H5B H 0.4712 0.1935 0.2249 0.059 Uiso 1 1 calc GR
H5C H 0.6159 0.3340 0.2492 0.059 Uiso 1 1 calc GR
C6 C 1.0273(3) 0.7784(3) 0.4858(2) 0.0426(7) Uani 1 1 d .
H6 H 0.9708 0.7288 0.4060 0.051 Uiso 1 1 calc R
C7 C 1.1527(4) 0.9021(3) 0.5095(2) 0.0495(8) Uani 1 1 d .
H7 H 1.1805 0.9362 0.4453 0.059 Uiso 1 1 calc R

loop_
_atom_site_aniso_label
_atom_site_aniso_U_11
_atom_site_aniso_U_22
_atom_site_aniso_U_33
_atom_site_aniso_U_23
_atom_site_aniso_U_13
_atom_site_aniso_U_12
N3 0.0290(10) 0.0230(9) 0.0261(10) 0.0095(8) 0.0049(8) 0.0026(8)
N3A 0.0300(10) 0.0254(9) 0.0241(9) 0.0091(8) 0.0058(8) 0.0046(8)
N2A 0.0293(10) 0.0235(9) 0.0272(10) 0.0105(8) 0.0051(8) 0.0025(8)
N1 0.0325(10) 0.0261(9) 0.0268(10) 0.0135(8) 0.0072(8) 0.0008(8)
N2 0.0293(10) 0.0242(9) 0.0283(10) 0.0103(8) 0.0053(8) 0.0007(8)
N1A 0.0315(10) 0.0247(9) 0.0265(10) 0.0124(8) 0.0059(8) 0.0054(8)
N4A 0.0357(11) 0.0312(10) 0.0287(10) 0.0105(8) 0.0091(9) 0.0110(9)
N4 0.0431(12) 0.0293(10) 0.0281(11) 0.0112(9) 0.0031(9) -0.0088(9)
C3 0.0285(11) 0.0248(11) 0.0270(12) 0.0110(9) 0.0031(9) 0.0053(9)
C1A 0.0279(11) 0.0208(10) 0.0244(11) 0.0075(8) 0.0038(9) -0.0014(8)
C2A 0.0274(11) 0.0243(11) 0.0229(11) 0.0061(9) 0.0031(9) -0.0007(9)
C10A 0.0307(12) 0.0332(12) 0.0247(11) 0.0117(10) 0.0050(9) 0.0049(10)
C2 0.0265(11) 0.0238(11) 0.0286(12) 0.0085(9) 0.0079(9) 0.0058(9)
C6A 0.0314(12) 0.0273(11) 0.0238(11) 0.0071(9) 0.0058(9) 0.0032(9)
C3A 0.0303(12) 0.0226(11) 0.0277(11) 0.0075(9) 0.0051(10) 0.0015(9)
C1 0.0271(11) 0.0260(11) 0.0257(11) 0.0117(9) 0.0064(9) 0.0078(9)
C9A 0.0317(12) 0.0401(13) 0.0262(12) 0.0075(10) 0.0080(10) 0.0063(11)
C7A 0.0366(13) 0.0334(12) 0.0279(12) 0.0131(10) 0.0049(10) 0.0083(10)
C8A 0.0328(12) 0.0363(13) 0.0288(12) 0.0081(10) 0.0040(10) 0.0122(10)
C8 0.0350(13) 0.0278(12) 0.0381(14) 0.0076(10) 0.0089(11) -0.0055(10)
C4A 0.0421(14) 0.0343(13) 0.0329(13) 0.0108(11) 0.0079(11) 0.0166(11)
C9 0.0431(14) 0.0343(13) 0.0283(13) 0.0035(10) 0.0067(11) -0.0044(11)
C10 0.0441(14) 0.0337(13) 0.0255(12) 0.0102(10) 0.0110(11) -0.0002(11)
C4 0.0404(14) 0.0274(12) 0.0408(14) 0.0123(11) 0.0073(12) -0.0072(10)
C5A 0.0406(14) 0.0368(13) 0.0300(12) 0.0102(10) 0.0114(11) 0.0095(11)
C5 0.0510(15) 0.0274(12) 0.0277(12) 0.0053(10) 0.0054(11) -0.0035(11)
C6 0.0474(15) 0.0401(14) 0.0258(12) 0.0078(11) 0.0050(11) -0.0101(12)
C7 0.0559(17) 0.0474(16) 0.0282(13) 0.0120(12) 0.0096(12) -0.0182(14)

loop_
_atom_type_symbol
_atom_type_description
_atom_type_scat_dispersion_real
_atom_type_scat_dispersion_imag
_atom_type_scat_source
C C 0.0181 0.0091 'International Tables Vol C Tables 4.2.6.8 and 6.1.1.4'
H H 0.0000 0.0000 'International Tables Vol C Tables 4.2.6.8 and 6.1.1.4'
N N 0.0311 0.0180 'International Tables Vol C Tables 4.2.6.8 and 6.1.1.4'

loop_
_geom_angle_atom_site_label_1
_geom_angle_atom_site_label_2
_geom_angle_atom_site_label_3
_geom_angle
C3 N3 C1 102.38(17)
C3A N3A C1A 103.15(18)
C1A N2A N1A 102.98(18)
N2 N1 H1 124.8
C3 N1 H1 124.8
C3 N1 N2 110.39(18)
C1 N2 N1 102.44(18)
N2A N1A H1A 125.3
C3A N1A N2A 109.39(18)
C3A N1A H1A 125.3
C3A N4A C4A 120.11(19)
C3A N4A C5A 117.7(2)
C4A N4A C5A 115.9(2)
C3 N4 C4 119.8(2)
C3 N4 C5 121.03(19)
C5 N4 C4 118.7(2)
N1 C3 N3 109.69(19)
N4 C3 N3 126.6(2)
N4 C3 N1 123.7(2)
N3A C1A C2A 122.79(19)
N2A C1A N3A 114.7(2)
N2A C1A C2A 122.4(2)
C10A C2A C1A 121.78(19)
C10A C2A C6A 118.7(2)
C6A C2A C1A 119.4(2)
C2A C10A H10A 119.7
C9A C10A C2A 120.5(2)
C9A C10A H10A 119.7
C10 C2 C1 119.7(2)
C10 C2 C6 118.6(2)
C6 C2 C1 121.7(2)
C2A C6A H6A 119.9
C7A C6A C2A 120.3(2)
C7A C6A H6A 119.9
N3A C3A N1A 109.7(2)
N3A C3A N4A 125.8(2)
N4A C3A N1A 124.4(2)
N3 C1 C2 123.97(19)
N2 C1 N3 115.09(19)
N2 C1 C2 120.9(2)
C10A C9A H9A 119.8
C10A C9A C8A 120.4(2)
C8A C9A H9A 119.8
C6A C7A H7A 119.6
C6A C7A C8A 120.8(2)
C8A C7A H7A 119.6
C9A C8A H8A 120.4
C7A C8A C9A 119.3(2)
C7A C8A H8A 120.4
C9 C8 H8 120.3
C7 C8 H8 120.3
C7 C8 C9 119.4(2)
N4A C4A H4AA 109.5
N4A C4A H4AB 109.5
N4A C4A H4AC 109.5
H4AA C4A H4AB 109.5
H4AA C4A H4AC 109.5
H4AB C4A H4AC 109.5
C8 C9 H9 119.9
C8 C9 C10 120.3(2)
C10 C9 H9 119.9
C2 C10 C9 120.8(2)
C2 C10 H10 119.6
C9 C10 H10 119.6
N4 C4 H4A 109.5
N4 C4 H4B 109.5
N4 C4 H4C 109.5
H4A C4 H4B 109.5
H4A C4 H4C 109.5
H4B C4 H4C 109.5
N4A C5A H5AA 109.5
N4A C5A H5AB 109.5
N4A C5A H5AC 109.5
H5AA C5A H5AB 109.5
H5AA C5A H5AC 109.5
H5AB C5A H5AC 109.5
N4 C5 H5A 109.5
N4 C5 H5B 109.5
N4 C5 H5C 109.5
H5A C5 H5B 109.5
H5A C5 H5C 109.5
H5B C5 H5C 109.5
C2 C6 H6 120.0
C2 C6 C7 119.9(2)
C7 C6 H6 120.0
C8 C7 C6 121.0(2)
C8 C7 H7 119.5
C6 C7 H7 119.5

loop_
_geom_bond_atom_site_label_1
_geom_bond_atom_site_label_2
_geom_bond_distance
N3 C3 1.347(3)
N3 C1 1.382(3)
N3A C1A 1.364(3)
N3A C3A 1.338(3)
N2A N1A 1.368(3)
N2A C1A 1.327(3)
N1 H1 0.8800
N1 N2 1.374(3)
N1 C3 1.345(3)
N2 C1 1.317(3)
N1A H1A 0.8800
N1A C3A 1.361(3)
N4A C3A 1.345(3)
N4A C4A 1.458(3)
N4A C5A 1.461(3)
N4 C3 1.340(3)
N4 C4 1.455(3)
N4 C5 1.444(3)
C1A C2A 1.468(3)
C2A C10A 1.398(3)
C2A C6A 1.402(3)
C10A H10A 0.9500
C10A C9A 1.379(3)
C2 C1 1.474(3)
C2 C10 1.386(3)
C2 C6 1.387(3)
C6A H6A 0.9500
C6A C7A 1.376(3)
C9A H9A 0.9500
C9A C8A 1.390(3)
C7A H7A 0.9500
C7A C8A 1.389(3)
C8A H8A 0.9500
C8 H8 0.9500
C8 C9 1.378(3)
C8 C7 1.366(4)
C4A H4AA 0.9800
C4A H4AB 0.9800
C4A H4AC 0.9800
C9 H9 0.9500
C9 C10 1.386(3)
C10 H10 0.9500
C4 H4A 0.9800
C4 H4B 0.9800
C4 H4C 0.9800
C5A H5AA 0.9800
C5A H5AB 0.9800
C5A H5AC 0.9800
C5 H5A 0.9800
C5 H5B 0.9800
C5 H5C 0.9800
C6 H6 0.9500
C6 C7 1.396(3)
C7 H7 0.9500
